data_7222972
loop_
_publ_author_name
'Mahendran, Vaithiyanathan'
'SHANMUGAM, SIVAKUMAR'

_publ_section_title
;
 Aggregates of hydrazono-sulfonamide adduct as picric acid sensor
;
_journal_name_full 'RSC Adv.'
_journal_paper_doi 10.1039/C5RA17359K
_journal_year 2015
_chemical_formula_moiety 'C30 H29.76 N4 O2.2 S'
_chemical_formula_sum 'C30 H30 N4 O2.2 S'
_chemical_formula_weight 513.84
_chemical_name_systematic
;
 ?
;
_space_group_crystal_system monoclinic
_space_group_IT_number 14
_space_group_name_Hall '-P 2ybc'
_space_group_name_H-M_alt 'P 1 21/c 1'
_symmetry_space_group_name_Hall '-P 2ybc'
_symmetry_space_group_name_H-M 'P 1 21/c 1'
_atom_sites_solution_hydrogens geom
_atom_sites_solution_primary iterative
_atom_sites_solution_secondary difmap
_audit_creation_date 2015-06-01
_audit_creation_method
;
Olex2 1.2
(compiled 2015.01.26 svn.r3150 for OlexSys, GUI svn.r4998)
;
_audit_update_record
;
2015-06-01 deposited with the CCDC.
2015-10-14 downloaded from the CCDC.
;
_cell_angle_alpha 90.00
_cell_angle_beta 106.172(7)
_cell_angle_gamma 90.00
_cell_formula_units_Z 4
_cell_length_a 13.4218(17)
_cell_length_b 10.5641(11)
_cell_length_c 19.169(3)
_cell_measurement_reflns_used 5842
_cell_measurement_temperature 100(2)
_cell_measurement_theta_max 28.22
_cell_measurement_theta_min 2.21
_cell_volume 2610.4(6)
_computing_cell_refinement 'SAINT v8.27A (Bruker, 2012)'
_computing_data_reduction 'SAINT v8.27A (Bruker, 2012)'
_computing_molecular_graphics 'Olex2 (Dolomanov et al., 2009)'
_computing_publication_material 'Olex2 (Dolomanov et al., 2009)'
_computing_structure_refinement 'olex2.refine (Bourhis et al., 2015)'
_computing_structure_solution 'olex2.solve (Bourhis et al., 2015)'
_diffrn_ambient_temperature 100(2)
_diffrn_detector 'Bruker APEX2 area detector'
_diffrn_detector_area_resol_mean 7.9
_diffrn_detector_type 'CCD area detector'
_diffrn_measured_fraction_theta_full 0.985
_diffrn_measured_fraction_theta_max 0.985
_diffrn_measurement_device 'three-circle diffractometer'
_diffrn_measurement_device_type 'Bruker APEX-II CCD'
_diffrn_measurement_method '\f and \w scans'
_diffrn_radiation_monochromator graphite
_diffrn_radiation_probe x-ray
_diffrn_radiation_type MoK\a
_diffrn_radiation_wavelength 0.71073
_diffrn_reflns_av_R_equivalents 0.0403
_diffrn_reflns_av_unetI/netI 0.0378
_diffrn_reflns_limit_h_max 15
_diffrn_reflns_limit_h_min -15
_diffrn_reflns_limit_k_max 12
_diffrn_reflns_limit_k_min -12
_diffrn_reflns_limit_l_max 22
_diffrn_reflns_limit_l_min -22
_diffrn_reflns_number 19348
_diffrn_reflns_theta_full 25.00
_diffrn_reflns_theta_max 25.00
_diffrn_reflns_theta_min 1.58
_diffrn_source 'microfocus sealed X-ray tube'
_diffrn_source_type 'Incoatec I\ms'
_diffrn_standards_number 0
_exptl_absorpt_coefficient_mu 0.160
_exptl_absorpt_correction_T_max 0.7461
_exptl_absorpt_correction_T_min 0.6695
_exptl_absorpt_correction_type multi-scan
_exptl_absorpt_process_details
'SADABS-2012/1 (Bruker,2012) was used for absorption correction. wR2(int) was 0.0853 before and 0.0721 after correction. The Ratio of minimum to maximum transmission is 0.8973. The \l/2 correction factor is 0.0015.'
_exptl_crystal_colour colourless
_exptl_crystal_colour_primary colourless
_exptl_crystal_density_diffrn 1.307
_exptl_crystal_density_method 'not measured'
_exptl_crystal_description plate
_exptl_crystal_F_000 1086
_exptl_crystal_size_max 0.25
_exptl_crystal_size_mid 0.15
_exptl_crystal_size_min 0.08
_refine_diff_density_max 1.052
_refine_diff_density_min -0.815
_refine_diff_density_rms 0.065
_refine_ls_extinction_method none
_refine_ls_goodness_of_fit_ref 1.099
_refine_ls_hydrogen_treatment mixed
_refine_ls_matrix_type full
_refine_ls_number_parameters 440
_refine_ls_number_reflns 4523
_refine_ls_number_restraints 0
_refine_ls_restrained_S_all 1.099
_refine_ls_R_factor_all 0.0842
_refine_ls_R_factor_gt 0.0671
_refine_ls_shift/su_max 0.000
_refine_ls_shift/su_mean 0.000
_refine_ls_structure_factor_coef Fsqd
_refine_ls_weighting_details 'calc w=1/[\s^2^(Fo^2^)+(0.0768P)^2^+3.7954P] where P=(Fo^2^+2Fc^2^)/3'
_refine_ls_weighting_scheme calc
_refine_ls_wR_factor_gt 0.1702
_refine_ls_wR_factor_ref 0.1817
_reflns_number_gt 3629
_reflns_number_total 4523
_reflns_threshold_expression >2sigma(I)
_cod_data_source_file c5ra17359k2.cif
_cod_data_source_block NDUK
_cod_original_cell_volume 2610.4(5)
_cod_original_formula_sum 'C30 H30 N4 O2.20 S'
_cod_database_code 7222972
_olex2_refinement_description
;
1. Fixed Uiso
 At 1.2 times of:
  All C(H) groups, All C(H,H) groups
 At 1.5 times of:
  All C(H,H,H) groups
2. Others
 Sof(C22A)=Sof(H22A)=Sof(C23A)=Sof(C24A)=Sof(H24A)=Sof(C25A)=Sof(H25A)=
 Sof(C26A)=Sof(C27A)=Sof(H27A)=Sof(C28A)=Sof(H28A)=Sof(C29A)=Sof(H29D)=
 Sof(H29E)=Sof(H29F)=Sof(C30A)=Sof(H30D)=Sof(H30E)=Sof(H30F)=Sof(N1A)=1-FVAR(1)
 Sof(C22)=Sof(H22)=Sof(C23)=Sof(C24)=Sof(H24)=Sof(C25)=Sof(H25)=Sof(C26)=
 Sof(C27)=Sof(H27)=Sof(C28)=Sof(H28)=Sof(C29)=Sof(H29A)=Sof(H29B)=Sof(H29C)=
 Sof(C30)=Sof(H30A)=Sof(H30B)=Sof(H30C)=Sof(N1)=FVAR(1)
3.a Secondary CH2 refined with riding coordinates:
 C9(H9A,H9B)
3.b Aromatic/amide H refined with riding coordinates:
 C3(H3), C4(H4), C6(H6), C7(H7), C11(H11), C12(H12), C13(H13), C14(H14),
 C15(H15), C17(H17), C18(H18), C19(H19), C20(H20), C21(H21), C22(H22), C24(H24),
  C24A(H24A), C25(H25), C25A(H25A), C27(H27), C27A(H27A), C28(H28), C28A(H28A)
3.c Idealised Me refined as rotating group:
 C1(H1A,H1B,H1C), C29(H29A,H29B,H29C), C29A(H29D,H29E,H29F), C30(H30A,H30B,
 H30C), C30A(H30D,H30E,H30F)
;
_olex2_submission_special_instructions 'No special instructions were received'

loop_
_space_group_symop_id
_space_group_symop_operation_xyz
1 'x, y, z'
2 '-x, y+1/2, -z+1/2'
3 '-x, -y, -z'
4 'x, -y-1/2, z-1/2'

loop_
_atom_site_label
_atom_site_type_symbol
_atom_site_fract_x
_atom_site_fract_y
_atom_site_fract_z
_atom_site_U_iso_or_equiv
_atom_site_adp_type
_atom_site_occupancy
_atom_site_symmetry_multiplicity
_atom_site_calc_flag
_atom_site_refinement_flags
_atom_site_disorder_assembly
_atom_site_disorder_group
C1 C 0.4768(5) 1.1083(5) 0.1038(3) 0.090(2) Uani 1 1 d . . .
H1A H 0.4110 1.1053 0.1166 0.135 Uiso 1 1 calc R . .
H1B H 0.4628 1.1142 0.0510 0.135 Uiso 1 1 calc R . .
H1C H 0.5168 1.1823 0.1266 0.135 Uiso 1 1 calc R . .
C2 C 0.5385(4) 0.9888(3) 0.1307(2) 0.0545(11) Uani 1 1 d . . .
C3 C 0.5157(3) 0.9134(3) 0.18275(18) 0.0406(8) Uani 1 1 d . . .
H3 H 0.4584 0.9343 0.2006 0.049 Uiso 1 1 calc R . .
C4 C 0.5751(3) 0.8075(3) 0.20962(16) 0.0341(7) Uani 1 1 d . . .
H4 H 0.5583 0.7563 0.2455 0.041 Uiso 1 1 calc R . .
C5 C 0.6585(2) 0.7766(3) 0.18425(16) 0.0309(7) Uani 1 1 d . . .
C6 C 0.6852(4) 0.8518(4) 0.1331(2) 0.0595(12) Uani 1 1 d . . .
H6 H 0.7430 0.8307 0.1159 0.071 Uiso 1 1 calc R . .
C7 C 0.6266(4) 0.9575(4) 0.1074(3) 0.0747(16) Uani 1 1 d . . .
H7 H 0.6457 1.0107 0.0733 0.090 Uiso 1 1 calc R . .
C8 C 0.7868(2) 0.4614(3) 0.15192(17) 0.0386(8) Uani 1 1 d . . .
C9 C 0.8651(2) 0.4030(4) 0.21694(18) 0.0424(9) Uani 1 1 d . . .
H9A H 0.9299 0.3851 0.2036 0.051 Uiso 1 1 calc R . .
H9B H 0.8818 0.4654 0.2571 0.051 Uiso 1 1 calc R . .
C10 C 0.8282(2) 0.2826(3) 0.24366(15) 0.0341(7) Uani 1 1 d . . .
C11 C 0.7342(2) 0.2788(3) 0.26088(18) 0.0369(7) Uani 1 1 d . . .
H11 H 0.6921 0.3524 0.2552 0.044 Uiso 1 1 calc R . .
C12 C 0.7017(3) 0.1672(3) 0.2865(2) 0.0437(8) Uani 1 1 d . . .
H12 H 0.6380 0.1657 0.2989 0.052 Uiso 1 1 calc R . .
C13 C 0.7614(3) 0.0584(3) 0.2939(2) 0.0454(9) Uani 1 1 d . . .
H13 H 0.7380 -0.0178 0.3104 0.054 Uiso 1 1 calc R . .
C14 C 0.8541(3) 0.0613(3) 0.27725(18) 0.0428(8) Uani 1 1 d . . .
H14 H 0.8954 -0.0130 0.2827 0.051 Uiso 1 1 calc R . .
C15 C 0.8880(3) 0.1717(4) 0.25264(16) 0.0423(9) Uani 1 1 d . . .
H15 H 0.9528 0.1726 0.2416 0.051 Uiso 1 1 calc R . .
C16 C 0.7003(2) 0.4524(3) 0.02223(16) 0.0335(7) Uani 1 1 d . . .
C17 C 0.7256(3) 0.5573(3) -0.01193(17) 0.0416(8) Uani 1 1 d . . .
H17 H 0.7900 0.5990 0.0079 0.050 Uiso 1 1 calc R . .
C18 C 0.6575(3) 0.6015(4) -0.07485(19) 0.0501(10) Uani 1 1 d . . .
H18 H 0.6748 0.6743 -0.0981 0.060 Uiso 1 1 calc R . .
C19 C 0.5666(3) 0.5424(4) -0.10370(19) 0.0539(11) Uani 1 1 d . . .
H19 H 0.5208 0.5734 -0.1475 0.065 Uiso 1 1 calc R . .
C20 C 0.5396(3) 0.4395(4) -0.0713(2) 0.0568(11) Uani 1 1 d . . .
H20 H 0.4749 0.3991 -0.0924 0.068 Uiso 1 1 calc R . .
C21 C 0.6059(3) 0.3922(3) -0.0071(2) 0.0481(10) Uani 1 1 d . . .
H21 H 0.5869 0.3202 0.0161 0.058 Uiso 1 1 calc R . .
C22 C 0.7933(3) 0.2147(3) 0.0243(2) 0.0251(9) Uani 0.756(4) 1 d P A 1
H22 H 0.7519 0.2544 -0.0185 0.030 Uiso 0.756(4) 1 calc PR A 1
C22A C 1.1080(8) -0.3478(10) -0.0272(6) 0.018(2) Uani 0.244(4) 1 d P . 2
H22A H 1.1578 -0.3807 0.0142 0.022 Uiso 0.244(4) 1 calc PR A 2
C23 C 0.8343(3) 0.0891(4) 0.0190(2) 0.0251(9) Uani 0.756(4) 1 d P A 1
C23A C 1.0244(10) -0.2692(10) -0.0168(6) 0.019(2) Uani 0.244(4) 1 d P A 2
C24 C 0.8141(3) 0.0305(4) -0.0493(2) 0.0267(9) Uani 0.756(4) 1 d P A 1
H24 H 0.7723 0.0732 -0.0907 0.032 Uiso 0.756(4) 1 calc PR A 1
C24A C 1.0218(8) -0.2341(11) 0.0531(6) 0.021(3) Uani 0.244(4) 1 d P A 2
H24A H 1.0725 -0.2675 0.0939 0.025 Uiso 0.244(4) 1 calc PR A 2
C25 C 0.8532(4) -0.0869(5) -0.0579(3) 0.0257(12) Uani 0.756(4) 1 d P A 1
H25 H 0.8379 -0.1240 -0.1048 0.031 Uiso 0.756(4) 1 calc PR A 1
C25A C 0.9479(14) -0.1527(16) 0.0640(10) 0.027(4) Uani 0.244(4) 1 d P A 2
H25A H 0.9485 -0.1320 0.1123 0.033 Uiso 0.244(4) 1 calc PR A 2
C26 C 0.9156(4) -0.1522(4) 0.0024(2) 0.0241(9) Uani 0.756(4) 1 d P A 1
C26A C 0.8717(10) -0.0990(13) 0.0063(6) 0.021(3) Uani 0.244(4) 1 d P A 2
C27 C 0.9332(4) -0.0969(5) 0.0719(3) 0.0263(12) Uani 0.756(4) 1 d P A 1
H27 H 0.9727 -0.1410 0.1136 0.032 Uiso 0.756(4) 1 calc PR A 1
C27A C 0.8739(12) -0.1371(14) -0.0636(9) 0.019(3) Uani 0.244(4) 1 d P A 2
H27A H 0.8232 -0.1044 -0.1046 0.023 Uiso 0.244(4) 1 calc PR A 2
C28 C 0.8930(3) 0.0213(4) 0.0792(2) 0.0267(9) Uani 0.756(4) 1 d P A 1
H28 H 0.9055 0.0573 0.1263 0.032 Uiso 0.756(4) 1 calc PR A 1
C28A C 0.9458(8) -0.2186(11) -0.0745(6) 0.020(3) Uani 0.244(4) 1 d P A 2
H28A H 0.9431 -0.2424 -0.1228 0.025 Uiso 0.244(4) 1 calc PR A 2
C29 C 0.9447(3) -0.3191(4) -0.0785(2) 0.0349(10) Uani 0.756(4) 1 d P A 1
H29A H 0.8715 -0.3412 -0.0992 0.052 Uiso 0.756(4) 1 calc PR A 1
H29B H 0.9875 -0.3951 -0.0756 0.052 Uiso 0.756(4) 1 calc PR A 1
H29C H 0.9650 -0.2559 -0.1094 0.052 Uiso 0.756(4) 1 calc PR A 1
C29A C 0.8227(10) 0.0469(11) 0.0890(6) 0.028(3) Uani 0.244(4) 1 d P A 2
H29D H 0.8191 -0.0168 0.1254 0.042 Uiso 0.244(4) 1 calc PR A 2
H29E H 0.7708 0.1128 0.0875 0.042 Uiso 0.244(4) 1 calc PR A 2
H29F H 0.8920 0.0850 0.1019 0.042 Uiso 0.244(4) 1 calc PR A 2
C30 C 1.0250(3) -0.3320(4) 0.0562(2) 0.0330(10) Uani 0.756(4) 1 d P A 1
H30A H 1.0792 -0.2742 0.0831 0.050 Uiso 0.756(4) 1 calc PR A 1
H30B H 1.0572 -0.4056 0.0401 0.050 Uiso 0.756(4) 1 calc PR A 1
H30C H 0.9831 -0.3601 0.0878 0.050 Uiso 0.756(4) 1 calc PR A 1
C30A C 0.7390(10) 0.0570(12) -0.0449(7) 0.033(3) Uani 0.244(4) 1 d P A 2
H30D H 0.7840 0.1106 -0.0649 0.049 Uiso 0.244(4) 1 calc PR A 2
H30E H 0.6889 0.1102 -0.0298 0.049 Uiso 0.244(4) 1 calc PR A 2
H30F H 0.7018 -0.0029 -0.0821 0.049 Uiso 0.244(4) 1 calc PR A 2
N1 N 0.9595(3) -0.2674(3) -0.00628(18) 0.0310(9) Uani 0.756(4) 1 d P A 1
N1A N 0.8022(7) -0.0129(10) 0.0179(5) 0.026(2) Uani 0.244(4) 1 d P A 2
N2 N 0.8114(2) 0.2738(3) 0.08523(16) 0.0457(7) Uani 1 1 d . . .
N3 N 0.7702(3) 0.4004(3) 0.08616(15) 0.0532(9) Uani 1 1 d . . .
N4 N 0.73065(19) 0.5635(2) 0.15206(13) 0.0307(6) Uani 1 1 d . . .
O1 O 0.84436(19) 0.6983(2) 0.25150(14) 0.0549(7) Uani 1 1 d . . .
O2 O 0.69512(19) 0.5877(2) 0.27397(11) 0.0403(6) Uani 1 1 d . . .
S1 S 0.74044(6) 0.64958(7) 0.22307(4) 0.0338(2) Uani 1 1 d . . .
O1F O 1.1165(7) -0.3739(8) -0.0901(5) 0.019(3) Uani 0.200(8) 1 d P . 2

loop_
_atom_site_aniso_label
_atom_site_aniso_U_11
_atom_site_aniso_U_22
_atom_site_aniso_U_33
_atom_site_aniso_U_23
_atom_site_aniso_U_13
_atom_site_aniso_U_12
C1 0.140(5) 0.071(3) 0.084(4) 0.036(3) 0.071(4) 0.055(3)
C2 0.088(3) 0.0403(19) 0.045(2) 0.0091(16) 0.035(2) 0.0166(19)
C3 0.047(2) 0.0414(18) 0.0382(19) -0.0034(14) 0.0194(16) -0.0062(15)
C4 0.0423(19) 0.0337(16) 0.0268(16) -0.0002(12) 0.0104(14) -0.0126(14)
C5 0.0396(18) 0.0267(15) 0.0258(15) -0.0027(12) 0.0079(13) -0.0113(13)
C6 0.086(3) 0.050(2) 0.062(3) 0.0215(19) 0.052(2) 0.020(2)
C7 0.126(4) 0.056(2) 0.069(3) 0.031(2) 0.071(3) 0.031(3)
C8 0.0268(17) 0.067(2) 0.0255(16) 0.0152(15) 0.0132(14) 0.0157(15)
C9 0.0214(16) 0.077(2) 0.0300(17) 0.0169(16) 0.0093(14) 0.0175(16)
C10 0.0273(16) 0.056(2) 0.0163(14) -0.0015(13) 0.0024(12) 0.0110(14)
C11 0.0277(17) 0.0440(18) 0.0382(18) -0.0031(14) 0.0076(14) 0.0115(14)
C12 0.0311(18) 0.0420(19) 0.056(2) -0.0037(16) 0.0091(16) 0.0021(14)
C13 0.0344(19) 0.0404(19) 0.052(2) -0.0074(16) -0.0036(16) 0.0047(15)
C14 0.040(2) 0.0437(19) 0.0358(18) -0.0087(15) -0.0031(15) 0.0131(15)
C15 0.0268(17) 0.077(3) 0.0187(15) -0.0119(15) -0.0010(13) 0.0208(16)
C16 0.0358(18) 0.0448(18) 0.0234(15) 0.0068(13) 0.0138(14) 0.0205(14)
C17 0.0384(19) 0.056(2) 0.0301(17) -0.0008(15) 0.0083(15) -0.0071(15)
C18 0.067(3) 0.050(2) 0.0326(19) 0.0124(16) 0.0118(19) 0.0193(19)
C19 0.052(2) 0.080(3) 0.0258(18) -0.0050(18) 0.0046(17) 0.034(2)
C20 0.035(2) 0.083(3) 0.048(2) -0.044(2) 0.0053(18) 0.0011(19)
C21 0.066(3) 0.0313(17) 0.063(2) -0.0151(16) 0.043(2) -0.0021(16)
C22 0.024(2) 0.030(2) 0.0214(19) -0.0042(15) 0.0069(15) 0.0010(15)
C22A 0.013(5) 0.025(5) 0.016(5) 0.005(4) 0.002(4) 0.003(4)
C23 0.0192(19) 0.030(2) 0.026(2) -0.0010(15) 0.0069(16) 0.0007(16)
C23A 0.019(6) 0.019(5) 0.022(6) 0.006(4) 0.011(5) 0.002(4)
C24 0.022(2) 0.032(2) 0.0240(19) -0.0002(16) 0.0040(16) 0.0036(16)
C24A 0.021(6) 0.023(7) 0.017(6) -0.001(4) 0.001(5) 0.000(5)
C25 0.019(3) 0.034(3) 0.023(2) -0.007(3) 0.0027(19) 0.003(2)
C25A 0.030(8) 0.036(10) 0.020(8) -0.011(8) 0.013(6) -0.013(8)
C26 0.017(2) 0.028(2) 0.026(3) -0.0026(18) 0.0054(19) -0.0015(18)
C26A 0.017(7) 0.024(6) 0.026(8) 0.004(5) 0.012(6) 0.000(5)
C27 0.027(3) 0.032(3) 0.019(3) -0.004(2) 0.0045(18) -0.001(2)
C27A 0.014(7) 0.022(9) 0.023(8) 0.005(7) 0.008(5) 0.004(6)
C28 0.028(2) 0.029(2) 0.0229(19) -0.0037(15) 0.0074(17) -0.0004(16)
C28A 0.026(6) 0.022(7) 0.013(5) 0.003(4) 0.006(4) -0.004(5)
C29 0.030(2) 0.038(3) 0.033(2) -0.0115(18) 0.0028(18) 0.0055(18)
C29A 0.028(7) 0.025(6) 0.033(7) -0.001(5) 0.012(6) 0.005(5)
C30 0.032(2) 0.030(3) 0.033(2) -0.0047(17) 0.0003(18) 0.0050(17)
C30A 0.027(7) 0.032(7) 0.039(7) -0.003(5) 0.010(6) 0.001(5)
N1 0.035(2) 0.0270(18) 0.0279(19) -0.0067(14) 0.0037(17) 0.0059(15)
N1A 0.021(5) 0.039(6) 0.020(5) 0.000(4) 0.006(4) 0.006(4)
N2 0.0483(18) 0.0427(16) 0.0487(18) -0.0006(13) 0.0178(15) 0.0049(13)
N3 0.057(2) 0.080(2) 0.0259(15) 0.0121(14) 0.0167(14) 0.0460(17)
N4 0.0264(13) 0.0384(14) 0.0254(13) 0.0033(10) 0.0040(11) -0.0013(11)
O1 0.0405(15) 0.0601(16) 0.0503(15) -0.0018(12) -0.0104(12) -0.0219(12)
O2 0.0591(16) 0.0363(12) 0.0235(11) 0.0025(9) 0.0083(11) -0.0092(11)
S1 0.0350(5) 0.0359(4) 0.0245(4) 0.0000(3) -0.0014(3) -0.0125(3)
O1F 0.018(5) 0.018(5) 0.020(5) -0.003(3) 0.004(4) 0.000(3)

loop_
_atom_type_symbol
_atom_type_description
_atom_type_scat_dispersion_real
_atom_type_scat_dispersion_imag
_atom_type_scat_source
C C 0.0033 0.0016 'International Tables Vol C Tables 4.2.6.8 and 6.1.1.4'
H H 0.0000 0.0000 'International Tables Vol C Tables 4.2.6.8 and 6.1.1.4'
N N 0.0061 0.0033 'International Tables Vol C Tables 4.2.6.8 and 6.1.1.4'
O O 0.0106 0.0060 'International Tables Vol C Tables 4.2.6.8 and 6.1.1.4'
S S 0.1246 0.1234 'International Tables Vol C Tables 4.2.6.8 and 6.1.1.4'

loop_
_geom_angle_atom_site_label_1
_geom_angle_atom_site_label_2
_geom_angle_atom_site_label_3
_geom_angle
_geom_angle_site_symmetry_1
_geom_angle_site_symmetry_3
H1A C1 H1B 109.5 . .
H1A C1 H1C 109.5 . .
H1B C1 H1C 109.5 . .
C2 C1 H1A 109.5 . .
C2 C1 H1B 109.5 . .
C2 C1 H1C 109.5 . .
C3 C2 C1 121.0(4) . .
C3 C2 C7 117.9(3) . .
C7 C2 C1 120.8(3) . .
C2 C3 H3 119.5 . .
C2 C3 C4 121.0(3) . .
C4 C3 H3 119.5 . .
C3 C4 H4 120.0 . .
C5 C4 C3 120.0(3) . .
C5 C4 H4 120.0 . .
C4 C5 C6 120.6(3) . .
C4 C5 S1 120.3(2) . .
C6 C5 S1 118.8(3) . .
C5 C6 H6 120.5 . .
C7 C6 C5 118.9(3) . .
C7 C6 H6 120.5 . .
C2 C7 H7 119.2 . .
C6 C7 C2 121.5(3) . .
C6 C7 H7 119.2 . .
N3 C8 C9 117.3(3) . .
N4 C8 C9 126.6(3) . .
N4 C8 N3 116.0(3) . .
C8 C9 H9A 108.8 . .
C8 C9 H9B 108.8 . .
H9A C9 H9B 107.7 . .
C10 C9 C8 113.8(3) . .
C10 C9 H9A 108.8 . .
C10 C9 H9B 108.8 . .
C11 C10 C9 120.8(3) . .
C11 C10 C15 118.2(3) . .
C15 C10 C9 121.0(3) . .
C10 C11 H11 119.9 . .
C10 C11 C12 120.2(3) . .
C12 C11 H11 119.9 . .
C11 C12 H12 119.7 . .
C13 C12 C11 120.6(3) . .
C13 C12 H12 119.7 . .
C12 C13 H13 120.2 . .
C14 C13 C12 119.7(3) . .
C14 C13 H13 120.2 . .
C13 C14 H14 119.8 . .
C13 C14 C15 120.4(3) . .
C15 C14 H14 119.8 . .
C10 C15 H15 119.5 . .
C14 C15 C10 120.9(3) . .
C14 C15 H15 119.5 . .
C17 C16 C21 119.7(3) . .
C17 C16 N3 121.8(3) . .
C21 C16 N3 118.5(3) . .
C16 C17 H17 120.1 . .
C18 C17 C16 119.8(3) . .
C18 C17 H17 120.1 . .
C17 C18 H18 119.7 . .
C19 C18 C17 120.6(4) . .
C19 C18 H18 119.7 . .
C18 C19 H19 119.5 . .
C18 C19 C20 120.9(4) . .
C20 C19 H19 119.5 . .
C19 C20 H20 119.8 . .
C19 C20 C21 120.5(4) . .
C21 C20 H20 119.8 . .
C16 C21 C20 118.6(3) . .
C16 C21 H21 120.7 . .
C20 C21 H21 120.7 . .
C23 C22 H22 119.1 . .
N2 C22 H22 119.1 . .
N2 C22 C23 121.9(3) . .
C23A C22A H22A 119.0 . .
C23A C22A N2 115.3(7) . 3_755
N2 C22A H22A 104.7 3_755 .
O1F C22A H22A 119.0 . .
O1F C22A C23A 122.0(10) . .
O1F C22A N2 47.6(5) . 3_755
C24 C23 C22 119.3(3) . .
C28 C23 C22 123.2(3) . .
C28 C23 C24 117.4(3) . .
C24A C23A C22A 120.5(10) . .
C24A C23A C28A 116.1(11) . .
C28A C23A C22A 123.3(10) . .
C23 C24 H24 119.0 . .
C25 C24 C23 121.9(4) . .
C25 C24 H24 119.0 . .
C23A C24A H24A 119.2 . .
C25A C24A C23A 121.5(12) . .
C25A C24A H24A 119.2 . .
C24 C25 H25 119.8 . .
C24 C25 C26 120.3(5) . .
C26 C25 H25 119.8 . .
C24A C25A H25A 118.9 . .
C24A C25A C26A 122.3(15) . .
C26A C25A H25A 118.9 . .
C25 C26 C27 118.5(5) . .
N1 C26 C25 120.7(4) . .
N1 C26 C27 120.8(4) . .
C25A C26A C27A 115.5(16) . .
N1A C26A C25A 121.5(12) . .
N1A C26A C27A 122.9(13) . .
C26 C27 H27 119.9 . .
C28 C27 C26 120.1(5) . .
C28 C27 H27 119.9 . .
C26A C27A H27A 118.8 . .
C28A C27A C26A 122.3(15) . .
C28A C27A H27A 118.8 . .
C23 C28 H28 119.2 . .
C27 C28 C23 121.6(4) . .
C27 C28 H28 119.2 . .
C23A C28A H28A 118.9 . .
C27A C28A C23A 122.2(12) . .
C27A C28A H28A 118.9 . .
H29D C29A H29E 109.5 . .
H29D C29A H29F 109.5 . .
H29E C29A H29F 109.5 . .
N1A C29A H29D 109.5 . .
N1A C29A H29E 109.5 . .
N1A C29A H29F 109.5 . .
H30D C30A H30E 109.5 . .
H30D C30A H30F 109.5 . .
H30E C30A H30F 109.5 . .
N1A C30A H30D 109.5 . .
N1A C30A H30E 109.5 . .
N1A C30A H30F 109.5 . .
C26 N1 C29 119.8(3) . .
C26 N1 C30 119.9(3) . .
C30 N1 C29 120.3(3) . .
C26A N1A C29A 118.9(10) . .
C26A N1A C30A 117.8(9) . .
C29A N1A C30A 117.7(10) . .
C22 N2 C22A 70.5(4) . 3_755
C22 N2 N3 118.9(3) . .
C22 N2 O1F 111.9(4) . 3_755
N3 N2 C22A 84.8(4) . 3_755
O1F N2 C22A 41.4(5) 3_755 3_755
O1F N2 N3 64.3(4) 3_755 .
C8 N3 C16 120.3(3) . .
C8 N3 N2 118.6(3) . .
C8 N3 O1F 97.8(4) . 3_755
C16 N3 N2 120.4(3) . .
C16 N3 O1F 121.3(4) . 3_755
N2 N3 O1F 56.9(3) . 3_755
C8 N4 S1 123.5(2) . .
N4 S1 C5 100.29(13) . .
O1 S1 C5 108.13(15) . .
O1 S1 N4 111.29(15) . .
O2 S1 C5 107.44(14) . .
O2 S1 N4 111.40(13) . .
O2 S1 O1 116.84(15) . .
C22A O1F N2 90.9(7) . 3_755
C22A O1F N3 110.1(8) . 3_755
N2 O1F N3 58.8(4) 3_755 3_755

loop_
_geom_bond_atom_site_label_1
_geom_bond_atom_site_label_2
_geom_bond_distance
_geom_bond_site_symmetry_2
C1 H1A 0.9800 .
C1 H1B 0.9800 .
C1 H1C 0.9800 .
C1 C2 1.519(6) .
C2 C3 1.376(5) .
C2 C7 1.413(6) .
C3 H3 0.9500 .
C3 C4 1.387(5) .
C4 H4 0.9500 .
C4 C5 1.379(4) .
C5 C6 1.385(4) .
C5 S1 1.763(3) .
C6 H6 0.9500 .
C6 C7 1.375(6) .
C7 H7 0.9500 .
C8 C9 1.519(4) .
C8 N3 1.378(4) .
C8 N4 1.316(4) .
C9 H9A 0.9900 .
C9 H9B 0.9900 .
C9 C10 1.506(5) .
C10 C11 1.390(4) .
C10 C15 1.404(5) .
C11 H11 0.9500 .
C11 C12 1.393(5) .
C12 H12 0.9500 .
C12 C13 1.385(5) .
C13 H13 0.9500 .
C13 C14 1.368(5) .
C14 H14 0.9500 .
C14 C15 1.382(5) .
C15 H15 0.9500 .
C16 C17 1.377(5) .
C16 C21 1.389(5) .
C16 N3 1.430(4) .
C17 H17 0.9500 .
C17 C18 1.376(5) .
C18 H18 0.9500 .
C18 C19 1.344(6) .
C19 H19 0.9500 .
C19 C20 1.350(6) .
C20 H20 0.9500 .
C20 C21 1.396(6) .
C21 H21 0.9500 .
C22 H22 0.9500 .
C22 C23 1.451(5) .
C22 N2 1.287(5) .
C22A H22A 0.9500 .
C22A C23A 1.454(16) .
C22A N2 1.921(10) 3_755
C22A O1F 1.271(13) .
C23 C24 1.404(5) .
C23 C28 1.400(5) .
C23A C24A 1.400(15) .
C23A C28A 1.404(16) .
C24 H24 0.9500 .
C24 C25 1.374(7) .
C24A H24A 0.9500 .
C24A C25A 1.37(2) .
C25 H25 0.9500 .
C25 C26 1.404(8) .
C25A H25A 0.9500 .
C25A C26A 1.40(2) .
C26 C27 1.413(7) .
C26 N1 1.383(6) .
C26A C27A 1.41(2) .
C26A N1A 1.365(18) .
C27 H27 0.9500 .
C27 C28 1.383(7) .
C27A H27A 0.9500 .
C27A C28A 1.351(19) .
C28 H28 0.9500 .
C28A H28A 0.9500 .
C29 H29A 0.9800 .
C29 H29B 0.9800 .
C29 H29C 0.9800 .
C29 N1 1.449(5) .
C29A H29D 0.9800 .
C29A H29E 0.9800 .
C29A H29F 0.9800 .
C29A N1A 1.456(15) .
C30 H30A 0.9800 .
C30 H30B 0.9800 .
C30 H30C 0.9800 .
C30 N1 1.444(5) .
C30A H30D 0.9800 .
C30A H30E 0.9800 .
C30A H30F 0.9800 .
C30A N1A 1.466(16) .
N2 C22A 1.921(10) 3_755
N2 N3 1.449(4) .
N2 O1F 1.419(9) 3_755
N3 O1F 1.527(9) 3_755
N4 S1 1.612(3) .
O1 S1 1.444(2) .
O2 S1 1.442(2) .
O1F N2 1.419(9) 3_755
O1F N3 1.527(9) 3_755

loop_
_geom_torsion_atom_site_label_1
_geom_torsion_atom_site_label_2
_geom_torsion_atom_site_label_3
_geom_torsion_atom_site_label_4
_geom_torsion
_geom_torsion_site_symmetry_1
_geom_torsion_site_symmetry_4
C1 C2 C3 C4 -177.0(4) . .
C1 C2 C7 C6 177.8(5) . .
C2 C3 C4 C5 0.2(5) . .
C3 C2 C7 C6 3.1(8) . .
C3 C4 C5 C6 1.3(5) . .
C3 C4 C5 S1 175.0(2) . .
C4 C5 C6 C7 -0.5(6) . .
C4 C5 S1 N4 122.6(2) . .
C4 C5 S1 O1 -120.8(3) . .
C4 C5 S1 O2 6.2(3) . .
C5 C6 C7 C2 -1.7(8) . .
C6 C5 S1 N4 -63.5(3) . .
C6 C5 S1 O1 53.1(3) . .
C6 C5 S1 O2 180.0(3) . .
C7 C2 C3 C4 -2.3(6) . .
C8 C9 C10 C11 -53.6(4) . .
C8 C9 C10 C15 127.1(3) . .
C8 N4 S1 C5 173.1(3) . .
C8 N4 S1 O1 58.9(3) . .
C8 N4 S1 O2 -73.4(3) . .
C9 C8 N3 C16 -177.9(3) . .
C9 C8 N3 N2 12.0(5) . .
C9 C8 N3 O1F -44.4(5) . 3_755
C9 C8 N4 S1 3.2(5) . .
C9 C10 C11 C12 -179.1(3) . .
C9 C10 C15 C14 179.9(3) . .
C10 C11 C12 C13 -1.1(5) . .
C11 C10 C15 C14 0.6(5) . .
C11 C12 C13 C14 1.3(5) . .
C12 C13 C14 C15 -0.5(5) . .
C13 C14 C15 C10 -0.5(5) . .
C15 C10 C11 C12 0.2(5) . .
C16 C17 C18 C19 -0.6(5) . .
C17 C16 C21 C20 0.7(4) . .
C17 C16 N3 C8 73.8(4) . .
C17 C16 N3 N2 -116.3(4) . .
C17 C16 N3 O1F -48.9(6) . 3_755
C17 C18 C19 C20 0.8(5) . .
C18 C19 C20 C21 -0.2(5) . .
C19 C20 C21 C16 -0.5(5) . .
C21 C16 C17 C18 -0.1(5) . .
C21 C16 N3 C8 -108.5(4) . .
C21 C16 N3 N2 61.5(4) . .
C21 C16 N3 O1F 128.9(5) . 3_755
C22 C23 C24 C25 178.3(4) . .
C22 C23 C28 C27 -178.2(4) . .
C22 N2 N3 C8 177.8(3) . .
C22 N2 N3 C16 7.6(5) . .
C22 N2 N3 O1F -102.0(5) . 3_755
C22A C23A C24A C25A 175.3(12) . .
C22A C23A C28A C27A -174.3(12) . .
C22A N2 N3 C8 -117.9(4) 3_755 .
C22A N2 N3 C16 72.0(4) 3_755 .
C22A N2 N3 O1F -37.7(5) 3_755 3_755
C23 C22 N2 C22A 106.1(5) . 3_755
C23 C22 N2 N3 178.4(3) . .
C23 C22 N2 O1F 106.5(5) . 3_755
C23 C24 C25 C26 -0.2(7) . .
C23A C22A O1F N2 96.4(10) . 3_755
C23A C22A O1F N3 153.3(9) . 3_755
C23A C24A C25A C26A -1(2) . .
C24 C23 C28 C27 2.5(6) . .
C24 C25 C26 C27 2.7(7) . .
C24 C25 C26 N1 -176.7(4) . .
C24A C23A C28A C27A 2.3(17) . .
C24A C25A C26A C27A 2(2) . .
C24A C25A C26A N1A -176.4(12) . .
C25 C26 C27 C28 -2.6(7) . .
C25 C26 N1 C29 2.6(6) . .
C25 C26 N1 C30 178.9(4) . .
C25A C26A C27A C28A -1(2) . .
C25A C26A N1A C29A 15.0(17) . .
C25A C26A N1A C30A 168.1(12) . .
C26 C27 C28 C23 0.0(7) . .
C26A C27A C28A C23A -1(2) . .
C27 C26 N1 C29 -176.9(4) . .
C27 C26 N1 C30 -0.6(6) . .
C27A C26A N1A C29A -163.1(12) . .
C27A C26A N1A C30A -10.0(17) . .
C28 C23 C24 C25 -2.4(6) . .
C28A C23A C24A C25A -1.4(17) . .
N1 C26 C27 C28 176.8(4) . .
N1A C26A C27A C28A 177.3(12) . .
N2 C22 C23 C24 -178.4(3) . .
N2 C22 C23 C28 2.3(6) . .
N2 C22A C23A C24A -120.7(10) 3_755 .
N2 C22A C23A C28A 55.8(13) 3_755 .
N2 C22A O1F N3 56.9(5) 3_755 3_755
N3 C8 C9 C10 -71.8(4) . .
N3 C8 N4 S1 -178.6(2) . .
N3 C16 C17 C18 177.6(3) . .
N3 C16 C21 C20 -177.1(3) . .
N4 C8 C9 C10 106.4(4) . .
N4 C8 N3 C16 3.8(5) . .
N4 C8 N3 N2 -166.3(3) . .
N4 C8 N3 O1F 137.2(4) . 3_755
S1 C5 C6 C7 -174.3(4) . .
O1F C22A C23A C24A -175.0(10) . .
O1F C22A C23A C28A 1.5(16) . .
O1F N2 N3 C8 -80.2(5) 3_755 .
O1F N2 N3 C16 109.7(5) 3_755 .
